data_4131914
loop_
_publ_author_name
'Wolf, Benjamin M.'
'Stuhl, Christoph'
'Maichle-M\"ossmer, C\"acilia'
'Anwander, Reiner'

_publ_section_title
;
 Dimethylcalcium.
;
_journal_issue 6
_journal_name_full 'Journal of the American Chemical Society'
_journal_page_first 2373
_journal_page_last 2383
_journal_paper_doi 10.1021/jacs.7b12984
_journal_volume 140
_journal_year 2018
_chemical_formula_sum 'C29.92 H64.75 Ca3 I1.08 O5'
_chemical_formula_weight 762.37
_space_group_crystal_system monoclinic
_space_group_IT_number 14
_space_group_name_Hall '-P 2yn'
_space_group_name_H-M_alt 'P 1 21/n 1'
_atom_sites_solution_hydrogens mixed
_audit_creation_method SHELXL-2014/7
_cell_angle_alpha 90
_cell_angle_beta 93.383(16)
_cell_angle_gamma 90
_cell_formula_units_Z 4
_cell_length_a 12.223(9)
_cell_length_b 17.635(14)
_cell_length_c 18.194(15)
_cell_measurement_reflns_used 241
_cell_measurement_temperature 100(2)
_cell_measurement_theta_max 27.04
_cell_measurement_theta_min 2.253
_cell_volume 3915(5)
_computing_cell_refinement 'SAINT V8.37A (Bruker AXS Inc., 2015)'
_computing_data_collection 'APEX3 v2016.5-0 (Bruker AXS)'
_computing_data_reduction 'SAINT V8.37A (Bruker AXS Inc., 2015)'
_computing_structure_refinement 'SHELXL-2014/7 (Sheldrick, 2014)'
_computing_structure_solution 'XT, VERSION 2014/5,SHELXS-13 (Sheldrick 2008)'
_diffrn_ambient_temperature 100(2)
_diffrn_measured_fraction_theta_full 0.999
_diffrn_measured_fraction_theta_max 0.999
_diffrn_measurement_device_type 'Bruker APEX II DUO'
_diffrn_measurement_method 'omega scans'
_diffrn_radiation_type MoK\a
_diffrn_radiation_wavelength 0.71073
_diffrn_reflns_av_R_equivalents 0.0531
_diffrn_reflns_av_unetI/netI 0.0299
_diffrn_reflns_Laue_measured_fraction_full 0.999
_diffrn_reflns_Laue_measured_fraction_max 0.999
_diffrn_reflns_limit_h_max 15
_diffrn_reflns_limit_h_min -15
_diffrn_reflns_limit_k_max 22
_diffrn_reflns_limit_k_min -22
_diffrn_reflns_limit_l_max 23
_diffrn_reflns_limit_l_min -23
_diffrn_reflns_number 70242
_diffrn_reflns_point_group_measured_fraction_full 0.999
_diffrn_reflns_point_group_measured_fraction_max 0.999
_diffrn_reflns_theta_full 25.242
_diffrn_reflns_theta_max 27.103
_diffrn_reflns_theta_min 1.609
_diffrn_source 'ImuS-focus sealed tube'
_exptl_absorpt_coefficient_mu 1.307
_exptl_absorpt_correction_T_max 0.7458
_exptl_absorpt_correction_T_min 0.7080
_exptl_absorpt_correction_type multi-scan
_exptl_absorpt_process_details sadabs
_exptl_crystal_colour colourless
_exptl_crystal_density_diffrn 1.293
_exptl_crystal_description block
_exptl_crystal_F_000 1607
_exptl_crystal_size_max 0.156
_exptl_crystal_size_mid 0.135
_exptl_crystal_size_min 0.120
_refine_diff_density_max 1.923
_refine_diff_density_min -1.023
_refine_diff_density_rms 0.080
_refine_ls_extinction_method none
_refine_ls_goodness_of_fit_ref 1.050
_refine_ls_hydrogen_treatment mixed
_refine_ls_matrix_type full
_refine_ls_number_parameters 436
_refine_ls_number_reflns 8642
_refine_ls_number_restraints 3
_refine_ls_restrained_S_all 1.050
_refine_ls_R_factor_all 0.0560
_refine_ls_R_factor_gt 0.0362
_refine_ls_shift/su_max 0.001
_refine_ls_shift/su_mean 0.000
_refine_ls_structure_factor_coef Fsqd
_refine_ls_weighting_details 'w=1/[\s^2^(Fo^2^)+(0.0418P)^2^+3.9412P] where P=(Fo^2^+2Fc^2^)/3'
_refine_ls_weighting_scheme calc
_refine_ls_wR_factor_gt 0.0844
_refine_ls_wR_factor_ref 0.0945
_reflns_Friedel_coverage 0.000
_reflns_number_gt 6686
_reflns_number_total 8642
_reflns_threshold_expression 'I > 2\s(I)'
_cod_data_source_file ja7b12984_si_002.cif
_cod_data_source_block 3b_mo_BW370a_0mmulti
_cod_original_sg_symbol_H-M 'P 21/n'
_cod_database_code 4131914
_shelx_shelxl_version_number 2014/7
_shelx_space_group_comment
;
The symmetry employed for this shelxl refinement is uniquely defined
by the following loop, which should always be used as a source of
symmetry information in preference to the above space-group names.
They are only intended as comments.
;
_shelx_estimated_absorpt_t_min 0.822
_shelx_estimated_absorpt_t_max 0.859

loop_
_space_group_symop_operation_xyz
'x, y, z'
'-x+1/2, y+1/2, -z+1/2'
'-x, -y, -z'
'x-1/2, -y-1/2, z-1/2'

loop_
_atom_site_label
_atom_site_type_symbol
_atom_site_fract_x
_atom_site_fract_y
_atom_site_fract_z
_atom_site_U_iso_or_equiv
_atom_site_adp_type
_atom_site_occupancy
_atom_site_site_symmetry_order
_atom_site_calc_flag
_atom_site_refinement_flags_posn
_atom_site_refinement_flags_adp
_atom_site_refinement_flags_occupancy
_atom_site_disorder_assembly
_atom_site_disorder_group
C1 C 0.2663(3) 0.27503(19) 0.36621(17) 0.0306(6) Uani 1 1 d . . . . .
H11 H 0.220(4) 0.249(2) 0.336(2) 0.065(13) Uiso 1 1 d . . . . .
H12 H 0.336(3) 0.264(2) 0.348(2) 0.054(11) Uiso 1 1 d . . . . .
H13 H 0.257(3) 0.322(2) 0.3431(18) 0.037(9) Uiso 1 1 d . . . . .
C2 C 0.2346(3) 0.25528(19) 0.57043(17) 0.0290(6) Uani 1 1 d . . . . .
C3 C 0.4556(3) 0.35899(18) 0.4996(2) 0.0363(7) Uani 1 1 d D . . . .
C6 C 0.5555(3) 0.10123(19) 0.5879(2) 0.0423(8) Uani 1 1 d . . . . .
H6A H 0.6359 0.1078 0.5950 0.051 Uiso 1 1 calc R U . . .
H6B H 0.5399 0.0737 0.5410 0.051 Uiso 1 1 calc R U . . .
H33 H 0.518(2) 0.331(2) 0.513(2) 0.073(13) Uiso 1 1 d D . . . .
H32 H 0.459(4) 0.4111(11) 0.503(3) 0.104(18) Uiso 1 1 d D . . . .
H31 H 0.478(4) 0.369(3) 0.4508(15) 0.097(18) Uiso 1 1 d D . . . .
C7 C 0.5144(3) 0.0550(2) 0.6512(2) 0.0525(10) Uani 1 1 d . . . . .
H7A H 0.4357 0.0433 0.6410 0.063 Uiso 1 1 calc R U . . .
H7B H 0.5547 0.0063 0.6549 0.063 Uiso 1 1 calc R U . . .
C8 C 0.5291(3) 0.0965(2) 0.7235(2) 0.0510(9) Uani 1 1 d . . . . .
H8A H 0.6082 0.1024 0.7375 0.061 Uiso 1 1 calc R U . . .
H8B H 0.4952 0.0672 0.7626 0.061 Uiso 1 1 calc R U . . .
C9 C 0.4757(3) 0.1738(2) 0.71579(19) 0.0463(8) Uani 1 1 d . . . . .
H9A H 0.3954 0.1678 0.7074 0.056 Uiso 1 1 calc R U . . .
H9B H 0.4902 0.2030 0.7618 0.056 Uiso 1 1 calc R U . . .
C10 C 0.5204(3) 0.21623(18) 0.65224(17) 0.0381(7) Uani 1 1 d . . . . .
H10A H 0.4838 0.2662 0.6473 0.046 Uiso 1 1 calc R U . . .
H10B H 0.5998 0.2251 0.6624 0.046 Uiso 1 1 calc R U . . .
C11 C 0.6531(2) 0.2038(2) 0.42858(18) 0.0369(7) Uani 1 1 d . . . . .
H11A H 0.6994 0.1585 0.4219 0.044 Uiso 1 1 calc R U . . .
H11B H 0.6613 0.2189 0.4810 0.044 Uiso 1 1 calc R U . . .
C12 C 0.6911(3) 0.26740(19) 0.38137(19) 0.0400(8) Uani 1 1 d . . . . .
H12A H 0.7693 0.2781 0.3944 0.048 Uiso 1 1 calc R U . . .
H12B H 0.6487 0.3138 0.3912 0.048 Uiso 1 1 calc R U . . .
C13 C 0.6767(3) 0.24783(19) 0.30039(19) 0.0389(7) Uani 1 1 d . . . . .
H13A H 0.7280 0.2068 0.2886 0.047 Uiso 1 1 calc R U . . .
H13B H 0.6933 0.2928 0.2704 0.047 Uiso 1 1 calc R U . . .
C14 C 0.5595(2) 0.22235(18) 0.28215(17) 0.0346(7) Uani 1 1 d . . . . .
H14A H 0.5094 0.2661 0.2858 0.042 Uiso 1 1 calc R U . . .
H14B H 0.5526 0.2031 0.2310 0.042 Uiso 1 1 calc R U . . .
C15 C 0.5275(2) 0.16072(17) 0.33444(16) 0.0319(7) Uani 1 1 d . . . . .
H15A H 0.4502 0.1461 0.3227 0.038 Uiso 1 1 calc R U . . .
H15B H 0.5737 0.1155 0.3277 0.038 Uiso 1 1 calc R U . . .
C16 C 0.3470(3) 0.4965(2) 0.35844(18) 0.0394(8) Uani 1 1 d . . . . .
H16A H 0.3877 0.4485 0.3527 0.047 Uiso 1 1 calc R U . . .
H16B H 0.3973 0.5334 0.3838 0.047 Uiso 1 1 calc R U . . .
C17 C 0.3109(3) 0.5263(2) 0.2845(2) 0.0488(9) Uani 1 1 d . . . . .
H17A H 0.2650 0.4879 0.2576 0.059 Uiso 1 1 calc R U . . .
H17B H 0.3758 0.5364 0.2559 0.059 Uiso 1 1 calc R U . . .
C18 C 0.2455(3) 0.5993(2) 0.2917(2) 0.0534(10) Uani 1 1 d . . . . .
H18A H 0.2932 0.6396 0.3138 0.064 Uiso 1 1 calc R U . . .
H18B H 0.2169 0.6166 0.2424 0.064 Uiso 1 1 calc R U . . .
C19 C 0.1508(3) 0.5841(2) 0.34031(19) 0.0446(8) Uani 1 1 d . . . . .
H19A H 0.1107 0.6319 0.3484 0.054 Uiso 1 1 calc R U . . .
H19B H 0.0991 0.5477 0.3156 0.054 Uiso 1 1 calc R U . . .
C20 C 0.1933(3) 0.55246(19) 0.41271(18) 0.0411(8) Uani 1 1 d . . . . .
H20A H 0.2413 0.5904 0.4386 0.049 Uiso 1 1 calc R U . . .
H20B H 0.1311 0.5419 0.4437 0.049 Uiso 1 1 calc R U . . .
C21 C 0.2963(3) 0.52360(18) 0.58721(17) 0.0339(7) Uani 1 1 d . . . . .
H21A H 0.2544 0.5715 0.5814 0.041 Uiso 1 1 calc R U . . .
H21B H 0.3546 0.5241 0.5517 0.041 Uiso 1 1 calc R U . . .
H21 H 0.268(3) 0.290(2) 0.598(2) 0.058(12) Uiso 1 1 d . . . . .
C22 C 0.3475(2) 0.51851(19) 0.66425(16) 0.0346(7) Uani 1 1 d . . . . .
H22A H 0.3961 0.5627 0.6743 0.041 Uiso 1 1 calc R U . . .
H22B H 0.3923 0.4719 0.6696 0.041 Uiso 1 1 calc R U . . .
H22 H 0.160(4) 0.257(3) 0.584(3) 0.088(15) Uiso 1 1 d . . . . .
C23 C 0.2578(3) 0.5171(2) 0.71911(17) 0.0377(7) Uani 1 1 d . . . . .
H23A H 0.2908 0.5094 0.7696 0.045 Uiso 1 1 calc R U . . .
H23B H 0.2182 0.5661 0.7178 0.045 Uiso 1 1 calc R U . . .
H23 H 0.258(3) 0.206(3) 0.598(2) 0.070(13) Uiso 1 1 d . . . . .
C24 C 0.1787(3) 0.45295(19) 0.69888(18) 0.0391(8) Uani 1 1 d . . . . .
H24A H 0.2168 0.4037 0.7064 0.047 Uiso 1 1 calc R U . . .
H24B H 0.1169 0.4544 0.7316 0.047 Uiso 1 1 calc R U . . .
C25 C 0.1353(2) 0.45931(18) 0.61995(16) 0.0321(7) Uani 1 1 d . . . . .
H25A H 0.0861 0.4160 0.6076 0.039 Uiso 1 1 calc R U . . .
H25B H 0.0922 0.5066 0.6133 0.039 Uiso 1 1 calc R U . . .
C26 C -0.1031(3) 0.1615(2) 0.5313(2) 0.0489(9) Uani 1 1 d . . . . .
H26A H -0.1481 0.1169 0.5163 0.059 Uiso 1 1 calc R U . . .
H26B H -0.1182 0.2021 0.4945 0.059 Uiso 1 1 calc R U . . .
C27 C -0.1340(3) 0.1885(2) 0.6056(2) 0.0495(9) Uani 1 1 d . . . . .
H27A H -0.2126 0.2024 0.6034 0.059 Uiso 1 1 calc R U . . .
H27B H -0.0906 0.2341 0.6200 0.059 Uiso 1 1 calc R U . . .
C28 C -0.1123(3) 0.1264(2) 0.66203(18) 0.0420(8) Uani 1 1 d . . . . .
H28A H -0.1621 0.0831 0.6511 0.050 Uiso 1 1 calc R U . . .
H28B H -0.1259 0.1457 0.7118 0.050 Uiso 1 1 calc R U . . .
C29 C 0.0064(3) 0.1006(2) 0.65973(17) 0.0408(8) Uani 1 1 d . . . . .
H29A H 0.0556 0.1418 0.6784 0.049 Uiso 1 1 calc R U . . .
H29B H 0.0187 0.0561 0.6924 0.049 Uiso 1 1 calc R U . . .
C30 C 0.0343(3) 0.07993(19) 0.58308(17) 0.0368(7) Uani 1 1 d . . . . .
H30A H 0.1129 0.0667 0.5830 0.044 Uiso 1 1 calc R U . . .
H30B H -0.0088 0.0349 0.5665 0.044 Uiso 1 1 calc R U . . .
O1 O 0.50327(17) 0.17465(11) 0.58385(11) 0.0342(5) Uani 1 1 d . . . . .
O2 O 0.54003(15) 0.18516(12) 0.40952(11) 0.0305(4) Uani 1 1 d . . . . .
O3 O 0.25476(17) 0.48299(12) 0.40281(12) 0.0349(5) Uani 1 1 d . . . . .
O4 O 0.22361(16) 0.45979(11) 0.57141(11) 0.0321(5) Uani 1 1 d . . . . .
O5 O 0.01114(17) 0.14156(13) 0.53316(12) 0.0407(6) Uani 1 1 d . . . . .
Ca1 Ca 0.38868(4) 0.21837(3) 0.48172(3) 0.02644(13) Uani 1 1 d . . . . .
Ca2 Ca 0.24163(4) 0.36966(3) 0.47631(3) 0.02467(13) Uani 1 1 d . . . . .
Ca3 Ca 0.12403(4) 0.20324(3) 0.44843(3) 0.02618(13) Uani 1 1 d . . . . .
C4 C 0.2763(4) 0.0961(5) 0.4537(3) 0.0371(12) Uani 0.976(3) 1 d . . P A 1
I1 I -0.03728(3) 0.13190(4) 0.32950(2) 0.03552(13) Uani 0.945(2) 1 d . . P A 1
H41 H 0.311(5) 0.085(4) 0.419(4) 0.10(2) Uiso 0.976(3) 1 d . . P A 1
H42 H 0.227(5) 0.072(3) 0.434(3) 0.09(2) Uiso 0.976(3) 1 d . . P A 1
H43 H 0.294(5) 0.070(4) 0.488(4) 0.09(3) Uiso 0.976(3) 1 d . . P A 1
C5 C 0.0326(6) 0.3408(6) 0.4509(6) 0.035(2) Uani 0.941(2) 1 d . . P A 1
H51 H -0.003(5) 0.341(3) 0.492(4) 0.080(19) Uiso 0.941(2) 1 d . . P A 1
H52 H -0.013(4) 0.328(3) 0.409(3) 0.065(14) Uiso 0.941(2) 1 d . . P A 1
H53 H 0.036(4) 0.388(3) 0.442(3) 0.071(16) Uiso 0.941(2) 1 d . . P A 1
I4 I 0.2834(13) 0.0627(11) 0.4579(10) 0.036(6) Uani 0.024(3) 1 d . . P A 2
I5 I -0.0025(6) 0.3504(5) 0.4509(6) 0.027(2) Uani 0.059(2) 1 d . . P A 2
I1A I -0.0234(5) 0.1595(6) 0.3179(4) 0.03552(13) Uani 0.055(2) 1 d . . P A 2

loop_
_atom_site_aniso_label
_atom_site_aniso_U_11
_atom_site_aniso_U_22
_atom_site_aniso_U_33
_atom_site_aniso_U_23
_atom_site_aniso_U_13
_atom_site_aniso_U_12
C1 0.0285(16) 0.0312(17) 0.0325(16) -0.0019(14) 0.0065(13) 0.0028(13)
C2 0.0257(16) 0.0307(16) 0.0304(16) 0.0003(13) 0.0011(12) -0.0028(13)
C3 0.0276(16) 0.0275(17) 0.055(2) 0.0028(15) 0.0082(14) 0.0053(13)
C6 0.0377(18) 0.0318(17) 0.058(2) 0.0036(16) 0.0083(16) 0.0102(14)
C7 0.048(2) 0.0271(17) 0.084(3) 0.0120(18) 0.0140(19) 0.0066(15)
C8 0.051(2) 0.049(2) 0.053(2) 0.0182(18) 0.0114(17) 0.0064(18)
C9 0.049(2) 0.048(2) 0.0421(19) 0.0067(16) 0.0065(16) 0.0077(17)
C10 0.0410(19) 0.0337(17) 0.0390(18) 0.0015(14) -0.0026(14) -0.0005(14)
C11 0.0205(15) 0.051(2) 0.0387(17) -0.0030(15) -0.0032(12) 0.0053(14)
C12 0.0223(15) 0.0377(18) 0.059(2) -0.0061(16) -0.0025(14) -0.0028(13)
C13 0.0287(16) 0.0375(18) 0.051(2) 0.0098(15) 0.0080(14) 0.0012(14)
C14 0.0285(16) 0.0406(18) 0.0346(16) 0.0029(14) 0.0013(13) 0.0018(13)
C15 0.0271(15) 0.0308(15) 0.0380(17) -0.0064(13) 0.0039(13) -0.0007(12)
C16 0.0297(17) 0.0424(19) 0.0478(19) 0.0110(15) 0.0174(14) 0.0036(14)
C17 0.0345(18) 0.067(3) 0.046(2) 0.0039(18) 0.0127(15) -0.0056(17)
C18 0.041(2) 0.064(2) 0.054(2) 0.031(2) 0.0008(17) -0.0010(18)
C19 0.0376(19) 0.046(2) 0.050(2) 0.0106(16) 0.0005(15) 0.0066(15)
C20 0.0426(19) 0.0384(18) 0.0432(19) 0.0010(15) 0.0104(15) 0.0108(15)
C21 0.0340(17) 0.0312(16) 0.0371(17) 0.0005(13) 0.0062(13) -0.0098(13)
C22 0.0257(15) 0.0423(18) 0.0354(17) 0.0032(14) -0.0007(13) -0.0047(13)
C23 0.0349(17) 0.050(2) 0.0289(16) 0.0036(14) 0.0038(13) 0.0017(15)
C24 0.0361(17) 0.0414(19) 0.0411(18) 0.0100(15) 0.0143(14) 0.0012(14)
C25 0.0245(15) 0.0330(16) 0.0401(17) -0.0014(13) 0.0119(12) -0.0020(12)
C26 0.0237(16) 0.074(3) 0.048(2) 0.0283(19) -0.0026(14) -0.0011(17)
C27 0.0301(18) 0.046(2) 0.073(3) 0.0071(18) 0.0080(17) 0.0046(15)
C28 0.0409(19) 0.051(2) 0.0344(17) -0.0017(15) 0.0050(14) -0.0035(16)
C29 0.047(2) 0.0434(19) 0.0304(17) 0.0016(14) -0.0074(14) 0.0012(16)
C30 0.0380(18) 0.0375(18) 0.0346(17) 0.0012(14) -0.0018(13) -0.0001(14)
O1 0.0366(12) 0.0281(11) 0.0375(12) 0.0040(9) 0.0000(9) 0.0054(9)
O2 0.0197(10) 0.0390(12) 0.0329(11) -0.0025(9) 0.0030(8) 0.0014(9)
O3 0.0344(12) 0.0309(11) 0.0411(12) 0.0109(9) 0.0167(9) 0.0061(9)
O4 0.0314(11) 0.0317(11) 0.0345(11) -0.0034(9) 0.0126(9) -0.0111(9)
O5 0.0225(11) 0.0593(15) 0.0403(12) 0.0220(11) 0.0007(9) -0.0007(10)
Ca1 0.0199(3) 0.0270(3) 0.0326(3) 0.0000(2) 0.0031(2) 0.0017(2)
Ca2 0.0215(3) 0.0230(3) 0.0301(3) 0.0008(2) 0.0062(2) 0.0000(2)
Ca3 0.0206(3) 0.0288(3) 0.0292(3) 0.0013(2) 0.0022(2) -0.0022(2)
C4 0.027(2) 0.035(3) 0.049(3) -0.006(3) 0.0044(17) -0.001(2)
I1 0.02986(13) 0.0299(3) 0.04574(15) -0.00801(15) -0.00627(10) -0.00129(14)
C5 0.028(4) 0.034(4) 0.043(3) -0.001(2) 0.001(4) -0.003(3)
I4 0.037(7) 0.019(8) 0.051(10) -0.012(6) 0.008(5) 0.002(6)
I5 0.018(4) 0.027(3) 0.036(3) -0.0005(18) 0.002(3) 0.001(3)
I1A 0.02986(13) 0.0299(3) 0.04574(15) -0.00801(15) -0.00627(10) -0.00129(14)

loop_
_atom_type_symbol
_atom_type_description
_atom_type_scat_dispersion_real
_atom_type_scat_dispersion_imag
_atom_type_scat_source
C C 0.0033 0.0016 'International Tables Vol C Tables 4.2.6.8 and 6.1.1.4'
H H 0.0000 0.0000 'International Tables Vol C Tables 4.2.6.8 and 6.1.1.4'
O O 0.0106 0.0060 'International Tables Vol C Tables 4.2.6.8 and 6.1.1.4'
Ca Ca 0.2262 0.3064 'International Tables Vol C Tables 4.2.6.8 and 6.1.1.4'
I I -0.4742 1.8119 'International Tables Vol C Tables 4.2.6.8 and 6.1.1.4'

loop_
_geom_angle_atom_site_label_1
_geom_angle_atom_site_label_2
_geom_angle_atom_site_label_3
_geom_angle
Ca2 C1 Ca3 76.57(10)
Ca2 C1 Ca1 74.09(10)
Ca3 C1 Ca1 74.83(10)
Ca2 C1 H11 134(3)
Ca3 C1 H11 72(3)
Ca1 C1 H11 126(3)
Ca2 C1 H12 122(2)
Ca3 C1 H12 136(2)
Ca1 C1 H12 74(2)
H11 C1 H12 103(3)
Ca2 C1 H13 76(2)
Ca3 C1 H13 127(2)
Ca1 C1 H13 137(2)
H11 C1 H13 97(3)
H12 C1 H13 97(3)
Ca1 C2 Ca2 74.96(9)
Ca1 C2 Ca3 75.68(10)
Ca2 C2 Ca3 76.14(10)
Ca1 C2 H21 101(3)
Ca2 C2 H21 79(3)
Ca3 C2 H21 155(3)
Ca1 C2 H22 153(3)
Ca2 C2 H22 103(3)
Ca3 C2 H22 78(3)
H21 C2 H22 104(4)
Ca1 C2 H23 85(2)
Ca2 C2 H23 159(2)
Ca3 C2 H23 103(2)
H21 C2 H23 101(3)
H22 C2 H23 97(4)
Ca1 C3 Ca2 75.41(9)
Ca1 C3 H33 77(3)
Ca2 C3 H33 151(3)
Ca1 C3 H32 164(3)
Ca2 C3 H32 89(3)
H33 C3 H32 119(4)
Ca1 C3 H31 99(3)
Ca2 C3 H31 100(3)
H33 C3 H31 93(4)
H32 C3 H31 82(4)
O1 C6 C7 110.8(3)
O1 C6 H6A 109.5
C7 C6 H6A 109.5
O1 C6 H6B 109.5
C7 C6 H6B 109.5
H6A C6 H6B 108.1
C8 C7 C6 111.8(3)
C8 C7 H7A 109.3
C6 C7 H7A 109.3
C8 C7 H7B 109.3
C6 C7 H7B 109.3
H7A C7 H7B 107.9
C7 C8 C9 109.2(3)
C7 C8 H8A 109.8
C9 C8 H8A 109.8
C7 C8 H8B 109.8
C9 C8 H8B 109.8
H8A C8 H8B 108.3
C10 C9 C8 110.2(3)
C10 C9 H9A 109.6
C8 C9 H9A 109.6
C10 C9 H9B 109.6
C8 C9 H9B 109.6
H9A C9 H9B 108.1
O1 C10 C9 111.6(3)
O1 C10 H10A 109.3
C9 C10 H10A 109.3
O1 C10 H10B 109.3
C9 C10 H10B 109.3
H10A C10 H10B 108.0
O2 C11 C12 110.9(2)
O2 C11 H11A 109.5
C12 C11 H11A 109.5
O2 C11 H11B 109.5
C12 C11 H11B 109.5
H11A C11 H11B 108.1
C11 C12 C13 111.3(3)
C11 C12 H12A 109.4
C13 C12 H12A 109.4
C11 C12 H12B 109.4
C13 C12 H12B 109.4
H12A C12 H12B 108.0
C12 C13 C14 109.5(3)
C12 C13 H13A 109.8
C14 C13 H13A 109.8
C12 C13 H13B 109.8
C14 C13 H13B 109.8
H13A C13 H13B 108.2
C15 C14 C13 110.6(3)
C15 C14 H14A 109.5
C13 C14 H14A 109.5
C15 C14 H14B 109.5
C13 C14 H14B 109.5
H14A C14 H14B 108.1
O2 C15 C14 111.5(2)
O2 C15 H15A 109.3
C14 C15 H15A 109.3
O2 C15 H15B 109.3
C14 C15 H15B 109.3
H15A C15 H15B 108.0
O3 C16 C17 111.3(3)
O3 C16 H16A 109.4
C17 C16 H16A 109.4
O3 C16 H16B 109.4
C17 C16 H16B 109.4
H16A C16 H16B 108.0
C16 C17 C18 110.5(3)
C16 C17 H17A 109.5
C18 C17 H17A 109.5
C16 C17 H17B 109.5
C18 C17 H17B 109.5
H17A C17 H17B 108.1
C19 C18 C17 108.8(3)
C19 C18 H18A 109.9
C17 C18 H18A 109.9
C19 C18 H18B 109.9
C17 C18 H18B 109.9
H18A C18 H18B 108.3
C20 C19 C18 109.9(3)
C20 C19 H19A 109.7
C18 C19 H19A 109.7
C20 C19 H19B 109.7
C18 C19 H19B 109.7
H19A C19 H19B 108.2
O3 C20 C19 111.2(3)
O3 C20 H20A 109.4
C19 C20 H20A 109.4
O3 C20 H20B 109.4
C19 C20 H20B 109.4
H20A C20 H20B 108.0
O4 C21 C22 110.8(2)
O4 C21 H21A 109.5
C22 C21 H21A 109.5
O4 C21 H21B 109.5
C22 C21 H21B 109.5
H21A C21 H21B 108.1
C21 C22 C23 109.6(3)
C21 C22 H22A 109.7
C23 C22 H22A 109.7
C21 C22 H22B 109.7
C23 C22 H22B 109.7
H22A C22 H22B 108.2
C24 C23 C22 108.9(3)
C24 C23 H23A 109.9
C22 C23 H23A 109.9
C24 C23 H23B 109.9
C22 C23 H23B 109.9
H23A C23 H23B 108.3
C25 C24 C23 111.0(3)
C25 C24 H24A 109.4
C23 C24 H24A 109.4
C25 C24 H24B 109.4
C23 C24 H24B 109.4
H24A C24 H24B 108.0
O4 C25 C24 110.6(2)
O4 C25 H25A 109.5
C24 C25 H25A 109.5
O4 C25 H25B 109.5
C24 C25 H25B 109.5
H25A C25 H25B 108.1
O5 C26 C27 110.6(3)
O5 C26 H26A 109.5
C27 C26 H26A 109.5
O5 C26 H26B 109.5
C27 C26 H26B 109.5
H26A C26 H26B 108.1
C26 C27 C28 109.8(3)
C26 C27 H27A 109.7
C28 C27 H27A 109.7
C26 C27 H27B 109.7
C28 C27 H27B 109.7
H27A C27 H27B 108.2
C27 C28 C29 109.1(3)
C27 C28 H28A 109.9
C29 C28 H28A 109.9
C27 C28 H28B 109.9
C29 C28 H28B 109.9
H28A C28 H28B 108.3
C30 C29 C28 111.5(3)
C30 C29 H29A 109.3
C28 C29 H29A 109.3
C30 C29 H29B 109.3
C28 C29 H29B 109.3
H29A C29 H29B 108.0
O5 C30 C29 111.0(3)
O5 C30 H30A 109.4
C29 C30 H30A 109.4
O5 C30 H30B 109.4
C29 C30 H30B 109.4
H30A C30 H30B 108.0
C6 O1 C10 111.7(2)
C6 O1 Ca1 124.51(19)
C10 O1 Ca1 123.58(18)
C15 O2 C11 110.2(2)
C15 O2 Ca1 123.50(17)
C11 O2 Ca1 124.79(18)
C16 O3 C20 110.9(2)
C16 O3 Ca2 121.68(17)
C20 O3 Ca2 125.24(17)
C25 O4 C21 110.9(2)
C25 O4 Ca2 123.47(17)
C21 O4 Ca2 125.61(17)
C30 O5 C26 110.8(2)
C30 O5 Ca3 130.82(18)
C26 O5 Ca3 118.03(18)
O1 Ca1 O2 84.93(9)
O1 Ca1 C4 99.46(17)
O2 Ca1 C4 96.07(15)
O1 Ca1 C3 92.54(10)
O2 Ca1 C3 93.06(9)
C4 Ca1 C3 165.50(18)
O1 Ca1 C2 90.61(10)
O2 Ca1 C2 175.21(9)
C4 Ca1 C2 86.37(16)
C3 Ca1 C2 85.39(11)
O1 Ca1 C1 176.71(9)
O2 Ca1 C1 94.23(10)
C4 Ca1 C1 83.79(18)
C3 Ca1 C1 84.32(11)
C2 Ca1 C1 90.13(11)
O1 Ca1 I4 92.5(4)
O2 Ca1 I4 92.0(3)
C3 Ca1 I4 173.2(3)
C2 Ca1 I4 89.9(3)
C1 Ca1 I4 90.7(4)
O1 Ca1 Ca2 126.36(6)
O2 Ca1 Ca2 129.22(6)
C4 Ca1 Ca2 113.31(17)
C3 Ca1 Ca2 52.38(9)
C2 Ca1 Ca2 52.77(7)
C1 Ca1 Ca2 52.10(7)
I4 Ca1 Ca2 120.8(3)
O1 Ca1 Ca3 130.30(6)
O2 Ca1 Ca3 131.65(7)
C4 Ca1 Ca3 52.27(16)
C3 Ca1 Ca3 113.46(8)
C2 Ca1 Ca3 52.96(8)
C1 Ca1 Ca3 52.31(7)
I4 Ca1 Ca3 59.7(3)
Ca2 Ca1 Ca3 61.08(4)
O1 Ca1 H12 157.9(9)
O2 Ca1 H12 73.7(9)
C4 Ca1 H12 88.5(8)
C3 Ca1 H12 83.3(8)
C2 Ca1 H12 110.6(9)
C1 Ca1 H12 20.7(9)
I4 Ca1 H12 93.8(9)
Ca2 Ca1 H12 67.1(9)
Ca3 Ca1 H12 70.5(9)
O1 Ca1 H33 75.7(7)
O2 Ca1 H33 80.1(8)
C4 Ca1 H33 174.0(5)
C3 Ca1 H33 20.5(4)
C2 Ca1 H33 97.1(8)
C1 Ca1 H33 101.0(7)
I4 Ca1 H33 166.2(6)
Ca2 Ca1 H33 72.6(5)
Ca3 Ca1 H33 133.6(5)
H12 Ca1 H33 94.8(12)
O1 Ca1 H23 73.4(9)
O2 Ca1 H23 155.2(10)
C4 Ca1 H23 76.2(9)
C3 Ca1 H23 99.7(9)
C2 Ca1 H23 22.0(9)
C1 Ca1 H23 108.0(9)
I4 Ca1 H23 77.3(10)
Ca2 Ca1 H23 74.7(10)
Ca3 Ca1 H23 61.3(9)
H12 Ca1 H23 128.7(13)
H33 Ca1 H23 105.4(13)
O1 Ca1 H41 102.6(13)
O2 Ca1 H41 79.8(15)
C4 Ca1 H41 17.0(15)
C3 Ca1 H41 162.5(14)
C2 Ca1 H41 102.9(15)
C1 Ca1 H41 80.4(13)
Ca2 Ca1 H41 121.2(13)
Ca3 Ca1 H41 62.7(14)
H12 Ca1 H41 79.4(16)
H33 Ca1 H41 159.9(17)
H23 Ca1 H41 93.0(18)
O4 Ca2 O3 82.03(9)
O4 Ca2 C5 97.3(2)
O3 Ca2 C5 99.2(2)
O4 Ca2 C3 93.72(10)
O3 Ca2 C3 92.89(9)
C5 Ca2 C3 164.7(2)
O4 Ca2 C1 176.95(9)
O3 Ca2 C1 95.09(11)
C5 Ca2 C1 84.1(2)
C3 Ca2 C1 85.40(11)
O4 Ca2 C2 91.76(11)
O3 Ca2 C2 173.28(9)
C5 Ca2 C2 84.1(2)
C3 Ca2 C2 84.91(10)
C1 Ca2 C2 91.07(12)
O4 Ca2 I5 93.08(19)
O3 Ca2 I5 96.1(2)
C3 Ca2 I5 169.4(2)
C1 Ca2 I5 88.2(2)
C2 Ca2 I5 86.8(2)
O4 Ca2 Ca1 127.60(7)
O3 Ca2 Ca1 130.41(6)
C5 Ca2 Ca1 112.4(2)
C3 Ca2 Ca1 52.21(8)
C1 Ca2 Ca1 53.81(8)
C2 Ca2 Ca1 52.27(8)
I5 Ca2 Ca1 117.27(18)
O4 Ca2 Ca3 130.66(6)
O3 Ca2 Ca3 134.00(7)
C5 Ca2 Ca3 52.2(2)
C3 Ca2 Ca3 112.43(8)
C1 Ca2 Ca3 52.26(8)
C2 Ca2 Ca3 52.48(8)
I5 Ca2 Ca3 57.08(18)
Ca1 Ca2 Ca3 60.23(6)
O4 Ca2 H13 156.8(8)
O3 Ca2 H13 75.0(8)
C5 Ca2 H13 83.9(8)
C3 Ca2 H13 90.2(7)
C1 Ca2 H13 20.5(8)
C2 Ca2 H13 111.3(8)
I5 Ca2 H13 86.7(7)
Ca1 Ca2 H13 71.8(8)
Ca3 Ca2 H13 67.6(8)
O4 Ca2 H32 80.0(9)
O3 Ca2 H32 77.5(8)
C5 Ca2 H32 175.9(6)
C3 Ca2 H32 19.4(5)
C1 Ca2 H32 98.5(9)
C2 Ca2 H32 98.9(9)
I5 Ca2 H32 171.1(6)
Ca1 Ca2 H32 71.6(5)
Ca3 Ca2 H32 131.8(5)
H13 Ca2 H32 97.4(13)
O4 Ca2 H21 75.9(9)
O3 Ca2 H21 154.3(10)
C5 Ca2 H21 96.6(9)
C3 Ca2 H21 75.8(9)
C1 Ca2 H21 106.7(9)
C2 Ca2 H21 19.1(9)
I5 Ca2 H21 98.1(9)
Ca1 Ca2 H21 59.3(9)
Ca3 Ca2 H21 71.5(9)
H13 Ca2 H21 127.1(12)
H32 Ca2 H21 85.7(13)
O4 Ca2 H53 87.6(11)
O3 Ca2 H53 81.9(13)
C5 Ca2 H53 18.8(14)
C3 Ca2 H53 174.4(12)
C1 Ca2 H53 93.0(11)
C2 Ca2 H53 100.5(13)
Ca1 Ca2 H53 130.5(13)
Ca3 Ca2 H53 70.4(13)
H13 Ca2 H53 86.5(13)
H32 Ca2 H53 157.2(15)
H21 Ca2 H53 109.8(15)
O5 Ca3 C4 94.78(16)
O5 Ca3 C5 98.3(2)
C4 Ca3 C5 160.1(2)
O5 Ca3 C1 173.66(9)
C4 Ca3 C1 83.07(17)
C5 Ca3 C1 82.3(2)
O5 Ca3 C2 84.51(10)
C4 Ca3 C2 84.04(15)
C5 Ca3 C2 82.3(2)
C1 Ca3 C2 89.34(11)
O5 Ca3 I1A 92.9(2)
C1 Ca3 I1A 93.4(2)
C2 Ca3 I1A 172.26(13)
O5 Ca3 I5 93.78(19)
C1 Ca3 I5 87.3(2)
C2 Ca3 I5 85.8(2)
I1A Ca3 I5 87.1(2)
O5 Ca3 I1 84.15(8)
C4 Ca3 I1 98.73(14)
C5 Ca3 I1 97.5(2)
C1 Ca3 I1 102.05(9)
C2 Ca3 I1 168.51(7)
O5 Ca3 I4 89.2(3)
C1 Ca3 I4 89.0(3)
C2 Ca3 I4 86.8(3)
I1A Ca3 I4 100.5(3)
I5 Ca3 I4 171.8(4)
O5 Ca3 Ca1 121.37(7)
C4 Ca3 Ca1 50.65(15)
C5 Ca3 Ca1 109.5(2)
C1 Ca3 Ca1 52.87(8)
C2 Ca3 Ca1 51.36(7)
I1A Ca3 Ca1 135.29(13)
I5 Ca3 Ca1 115.40(17)
I1 Ca3 Ca1 138.00(3)
I4 Ca3 Ca1 56.8(3)
O5 Ca3 Ca2 124.71(7)
C4 Ca3 Ca2 109.31(16)
C5 Ca3 Ca2 50.8(2)
C1 Ca3 Ca2 51.17(8)
C2 Ca3 Ca2 51.38(7)
I1A Ca3 Ca2 126.0(2)
I5 Ca3 Ca2 56.75(18)
I1 Ca3 Ca2 136.17(3)
I4 Ca3 Ca2 115.4(3)
Ca1 Ca3 Ca2 58.69(3)
O5 Ca3 H11 166.3(10)
C4 Ca3 H11 84.1(9)
C5 Ca3 H11 86.6(10)
C1 Ca3 H11 19.6(10)
C2 Ca3 H11 108.9(10)
I1A Ca3 H11 74.1(10)
I5 Ca3 H11 90.1(10)
I1 Ca3 H11 82.5(10)
I4 Ca3 H11 88.8(10)
Ca1 Ca3 H11 68.1(10)
Ca2 Ca3 H11 68.1(10)
O5 Ca3 H22 68.3(11)
C4 Ca3 H22 98.2(11)
C5 Ca3 H22 73.1(11)
C1 Ca3 H22 106.0(11)
C2 Ca3 H22 20.8(11)
I1A Ca3 H22 152.5(11)
I5 Ca3 H22 74.8(11)
I1 Ca3 H22 148.7(11)
I4 Ca3 H22 99.3(11)
Ca1 Ca3 H22 72.1(11)
Ca2 Ca3 H22 59.7(11)
H11 Ca3 H22 125.4(15)
O5 Ca3 H42 87.9(12)
C4 Ca3 H42 17.3(15)
C5 Ca3 H42 173.7(12)
C1 Ca3 H42 91.6(13)
C2 Ca3 H42 99.2(14)
I1 Ca3 H42 82.2(14)
Ca1 Ca3 H42 67.5(15)
Ca2 Ca3 H42 125.8(15)
H11 Ca3 H42 87.1(15)
H22 Ca3 H42 110.4(17)
Ca1 C4 Ca3 77.1(2)
Ca1 C4 H41 93(5)
Ca3 C4 H41 123(5)
Ca1 C4 H42 154(5)
Ca3 C4 H42 81(4)
H41 C4 H42 87(5)
Ca1 C4 H43 102(5)
Ca3 C4 H43 127(5)
H41 C4 H43 110(7)
H42 C4 H43 103(7)
Ca2 C5 Ca3 77.0(2)
Ca2 C5 H51 112(4)
Ca3 C5 H51 105(4)
Ca2 C5 H52 135(3)
Ca3 C5 H52 90(3)
H51 C5 H52 113(5)
Ca2 C5 H53 78(4)
Ca3 C5 H53 150(4)
H51 C5 H53 100(5)
H52 C5 H53 97(4)
Ca1 I4 Ca3 63.5(4)
Ca2 I5 Ca3 66.17(15)

loop_
_geom_bond_atom_site_label_1
_geom_bond_atom_site_label_2
_geom_bond_distance
C1 Ca2 2.638(4)
C1 Ca3 2.678(3)
C1 Ca1 2.698(4)
C1 H11 0.90(4)
C1 H12 0.96(4)
C1 H13 0.93(4)
C2 Ca1 2.633(3)
C2 Ca2 2.651(4)
C2 Ca3 2.691(4)
C2 H21 0.88(4)
C2 H22 0.96(5)
C2 H23 1.03(4)
C3 Ca1 2.626(4)
C3 Ca2 2.632(4)
C3 H33 0.927(19)
C3 H32 0.922(19)
C3 H31 0.960(19)
C6 O1 1.444(4)
C6 C7 1.522(5)
C6 H6A 0.9900
C6 H6B 0.9900
C7 C8 1.507(6)
C7 H7A 0.9900
C7 H7B 0.9900
C8 C9 1.514(5)
C8 H8A 0.9900
C8 H8B 0.9900
C9 C10 1.506(5)
C9 H9A 0.9900
C9 H9B 0.9900
C10 O1 1.449(4)
C10 H10A 0.9900
C10 H10B 0.9900
C11 O2 1.443(4)
C11 C12 1.503(5)
C11 H11A 0.9900
C11 H11B 0.9900
C12 C13 1.513(5)
C12 H12A 0.9900
C12 H12B 0.9900
C13 C14 1.518(4)
C13 H13A 0.9900
C13 H13B 0.9900
C14 C15 1.511(4)
C14 H14A 0.9900
C14 H14B 0.9900
C15 O2 1.432(4)
C15 H15A 0.9900
C15 H15B 0.9900
C16 O3 1.445(3)
C16 C17 1.487(5)
C16 H16A 0.9900
C16 H16B 0.9900
C17 C18 1.525(5)
C17 H17A 0.9900
C17 H17B 0.9900
C18 C19 1.522(5)
C18 H18A 0.9900
C18 H18B 0.9900
C19 C20 1.496(5)
C19 H19A 0.9900
C19 H19B 0.9900
C20 O3 1.454(4)
C20 H20A 0.9900
C20 H20B 0.9900
C21 O4 1.452(4)
C21 C22 1.503(4)
C21 H21A 0.9900
C21 H21B 0.9900
C22 C23 1.525(4)
C22 H22A 0.9900
C22 H22B 0.9900
C23 C24 1.520(5)
C23 H23A 0.9900
C23 H23B 0.9900
C24 C25 1.506(5)
C24 H24A 0.9900
C24 H24B 0.9900
C25 O4 1.434(3)
C25 H25A 0.9900
C25 H25B 0.9900
C26 O5 1.438(4)
C26 C27 1.501(5)
C26 H26A 0.9900
C26 H26B 0.9900
C27 C28 1.513(5)
C27 H27A 0.9900
C27 H27B 0.9900
C28 C29 1.523(5)
C28 H28A 0.9900
C28 H28B 0.9900
C29 C30 1.500(4)
C29 H29A 0.9900
C29 H29B 0.9900
C30 O5 1.434(4)
C30 H30A 0.9900
C30 H30B 0.9900
O1 Ca1 2.388(2)
O2 Ca1 2.404(2)
O3 Ca2 2.415(2)
O4 Ca2 2.369(2)
O5 Ca3 2.391(2)
Ca1 C4 2.592(8)
Ca1 I4 3.052(18)
Ca1 Ca2 3.215(2)
Ca1 Ca3 3.267(3)
Ca1 H12 2.60(4)
Ca1 H33 2.58(4)
Ca1 H23 2.74(4)
Ca1 H41 2.76(6)
Ca2 C5 2.620(9)
Ca2 I5 3.012(8)
Ca2 Ca3 3.294(2)
Ca2 H13 2.58(3)
Ca2 H32 2.77(5)
Ca2 H21 2.63(4)
Ca2 H53 2.58(5)
Ca3 C4 2.650(8)
Ca3 C5 2.673(9)
Ca3 I1A 2.996(6)
Ca3 I5 3.023(9)
Ca3 I1 3.1063(17)
Ca3 I4 3.151(19)
Ca3 H11 2.55(4)
Ca3 H22 2.66(5)
Ca3 H42 2.65(6)
C4 H41 0.81(7)
C4 H42 0.80(7)
C4 H43 0.79(7)
C5 H51 0.88(7)
C5 H52 0.95(6)
C5 H53 0.85(6)

loop_
_geom_torsion_atom_site_label_1
_geom_torsion_atom_site_label_2
_geom_torsion_atom_site_label_3
_geom_torsion_atom_site_label_4
_geom_torsion
O1 C6 C7 C8 -55.3(4)
C6 C7 C8 C9 54.0(4)
C7 C8 C9 C10 -54.8(4)
C8 C9 C10 O1 58.0(4)
O2 C11 C12 C13 -57.3(3)
C11 C12 C13 C14 52.3(3)
C12 C13 C14 C15 -51.7(4)
C13 C14 C15 O2 57.1(3)
O3 C16 C17 C18 57.6(4)
C16 C17 C18 C19 -55.2(4)
C17 C18 C19 C20 55.3(4)
C18 C19 C20 O3 -58.1(4)
O4 C21 C22 C23 -58.8(3)
C21 C22 C23 C24 54.8(4)
C22 C23 C24 C25 -54.3(3)
C23 C24 C25 O4 57.2(3)
O5 C26 C27 C28 -59.8(4)
C26 C27 C28 C29 54.2(4)
C27 C28 C29 C30 -52.5(4)
C28 C29 C30 O5 55.4(4)
C7 C6 O1 C10 57.1(4)
C7 C6 O1 Ca1 -117.6(3)
C9 C10 O1 C6 -59.3(3)
C9 C10 O1 Ca1 115.4(3)
C14 C15 O2 C11 -61.3(3)
C14 C15 O2 Ca1 105.2(2)
C12 C11 O2 C15 61.1(3)
C12 C11 O2 Ca1 -105.2(3)
C17 C16 O3 C20 -59.3(4)
C17 C16 O3 Ca2 136.7(2)
C19 C20 O3 C16 59.7(4)
C19 C20 O3 Ca2 -137.0(2)
C24 C25 O4 C21 -60.3(3)
C24 C25 O4 Ca2 121.7(2)
C22 C21 O4 C25 61.7(3)
C22 C21 O4 Ca2 -120.3(2)
C29 C30 O5 C26 -59.9(4)
C29 C30 O5 Ca3 127.1(3)
C27 C26 O5 C30 62.5(4)
C27 C26 O5 Ca3 -123.5(3)
